data_2101267
loop_
_publ_author_name
'Ogawa, K.'
'Harada, J.'
'Tomoda, S.'

_publ_section_title
;
 Unusually short ethylene bond and large amplitude torsional motion of
 (<i>E</i>)-stilbenes in crystals. X-ray crystallographic study of
 `stiff' stilbenes
;
_journal_issue 2
_journal_name_full 'Acta Crystallographica Section B'
_journal_page_first 240
_journal_page_last 248
_journal_paper_doi 10.1107/S010876819400950X
_journal_volume 51
_journal_year 1995
_chemical_formula_moiety 'C22 H24'
_chemical_formula_sum 'C22 H24'
_chemical_formula_weight 288.43
_chemical_melting_point 399.7
_chemical_name_systematic '      (E)-2,2,2',2'-tetramethyl-1,1'-biindanylidene'
_space_group_IT_number 2
_symmetry_cell_setting triclinic
_symmetry_space_group_name_Hall '-P 1'
_symmetry_space_group_name_H-M 'P -1'
_cell_angle_alpha 90.650(10)
_cell_angle_beta 90.01(2)
_cell_angle_gamma 103.860(10)
_cell_formula_units_Z 4
_cell_length_a 10.703(2)
_cell_length_b 15.902(2)
_cell_length_c 10.302(2)
_cell_measurement_reflns_used 25
_cell_measurement_temperature 296
_cell_measurement_theta_max 47.1
_cell_measurement_theta_min 36.7
_cell_volume 1702.2(5)
_computing_cell_refinement MSC/AFC
_computing_data_collection
;
Rigaku AFC6A, MSC/AFC Diffractometer Control Software
;
_computing_data_reduction xtal_DIFDAT_ADDREF_SORTRF
_computing_molecular_graphics xtal_ORTEP
_computing_publication_material xtal_BONDLA_CIFIO
_computing_structure_refinement xtal_CRYLSQ
_computing_structure_solution 'SHELXS86 (Sheldrick)'
_diffrn_ambient_temperature 296
_diffrn_measurement_device 'Rigaku AFC6A'
_diffrn_measurement_method \q/2\q
_diffrn_radiation_monochromator graphite
_diffrn_radiation_source xray_tube
_diffrn_radiation_type 'Copper K\a'
_diffrn_radiation_wavelength 1.54184
_diffrn_reflns_av_R_equivalents .018
_diffrn_reflns_av_sigmaI/netI .038
_diffrn_reflns_limit_h_max 12
_diffrn_reflns_limit_h_min 0
_diffrn_reflns_limit_k_max 17
_diffrn_reflns_limit_k_min -17
_diffrn_reflns_limit_l_max 11
_diffrn_reflns_limit_l_min -11
_diffrn_reflns_number 5400
_diffrn_reflns_reduction_process perpendicular_monochr_Lp
_diffrn_reflns_theta_max 59.98
_diffrn_reflns_theta_min 2.86
_diffrn_standards_decay_% 1
_diffrn_standards_interval_count 150
_diffrn_standards_number 3
_exptl_absorpt_coefficient_mu 0.44
_exptl_absorpt_correction_type none
_exptl_absorpt_process_details 'Absorption correction not applied'
_exptl_crystal_colour colorless
_exptl_crystal_density_diffrn 1.125
_exptl_crystal_description rectangular
_exptl_crystal_F_000 624
_exptl_crystal_size_max 0.20
_exptl_crystal_size_mid 0.20
_exptl_crystal_size_min 0.20
_refine_diff_density_max .366
_refine_diff_density_min -.441
_refine_ls_abs_structure_details none
_refine_ls_abs_structure_Flack 0
_refine_ls_extinction_coef .00000
_refine_ls_extinction_method none
_refine_ls_goodness_of_fit_all 1.262
_refine_ls_goodness_of_fit_obs 1.642
_refine_ls_hydrogen_treatment 'no restraint'
_refine_ls_matrix_type full
_refine_ls_number_constraints 0
_refine_ls_number_parameters 589
_refine_ls_number_reflns 2677
_refine_ls_number_restraints 0
_refine_ls_R_factor_all .141
_refine_ls_R_factor_obs .056
_refine_ls_shift/esd_max .003
_refine_ls_structure_factor_coef F
_refine_ls_weighting_details 'w = 1/(\s^2^(F)+0.0002F^2^)'
_refine_ls_weighting_scheme calc
_refine_ls_wR_factor_all .064
_refine_ls_wR_factor_obs .058
_reflns_number_observed 2677
_reflns_number_total 4982
_reflns_observed_criterion refl_observed_if_Inet_>2.000_sigma(Inet)
_cod_data_source_file as0668.cif
_cod_data_source_block 2inrt
_cod_depositor_comments
;
The following automatic conversions were performed:

'_refine_ls_weighting_scheme' value '1/(\s^2^(F)+0.0002F^2^)' was
changed to 'calc'. New tag '_refine_ls_weighting_details' was
created. The value of the new tag was set to 'w =
1/(\s^2^(F)+0.0002F^2^)'.

Automatic conversion script
Id: cif_fix_values 3143 2015-03-26 13:38:13Z robertas 
;
_cod_original_sg_symbol_Hall -P_1
_cod_database_code 2101267

loop_
_symmetry_equiv_pos_as_xyz
+x,+y,+z
-x,-y,-z

loop_
_atom_site_aniso_label
_atom_site_aniso_U_11
_atom_site_aniso_U_22
_atom_site_aniso_U_33
_atom_site_aniso_U_12
_atom_site_aniso_U_13
_atom_site_aniso_U_23
C101 .03600 .03406 .04480 .00329 -.00189 .00076
C102 .04996 .03753 .04313 .00459 -.00212 -.00005
C103 .06431 .04853 .04554 .00816 -.00252 .00717
C104 .06849 .04792 .05217 .00784 .01164 .00860
C105 .06366 .04787 .07006 -.00683 .01058 -.00660
C106 .05426 .05896 .06123 -.00197 .00256 -.00763
C107 .04882 .04474 .04896 .00415 .00282 -.00138
C108 .04552 .03955 .04290 .00884 -.00045 -.00149
C109 .05053 .04094 .04818 .00923 .00676 -.00194
C110a .06633 .05772 .04915 .00551 -.01935 .00096
C110b .08174 .05795 .04747 .02028 .00775 .00101
C111 .03623 .03627 .03760 .00662 -.00332 -.00394
C112 .04369 .04254 .03838 .00493 -.00440 .00118
C113 .04235 .05631 .04645 .00837 .00391 .00495
C114 .05357 .04811 .05422 .00118 -.00456 .00978
C115 .06937 .04652 .06705 -.00701 -.01029 .01160
C116 .06779 .04640 .05695 .00358 -.01532 -.00371
C117 .06025 .04558 .04535 .00712 -.00139 -.00095
C118 .04435 .04404 .03971 .00777 -.00533 .00297
C119 .04327 .04470 .04323 .00426 -.00871 .00485
C120a .05849 .04876 .05154 .00764 .00374 -.01461
C120b .05104 .06570 .04903 .00743 -.01009 .00468
C201 .03690 .03644 .04253 .00356 .00173 -.00442
C202 .03572 .03853 .04231 .00291 -.00021 -.00242
C203 .05763 .04211 .04852 .01097 -.00395 -.00775
C204 .06941 .04412 .06167 .00468 -.01816 -.00291
C205 .06836 .05033 .07180 -.01871 -.01629 .01169
C206 .05165 .06369 .05922 -.00697 -.00309 .01551
C207 .04756 .04893 .04839 -.00127 -.00149 .00394
C208 .03983 .04245 .04428 .00448 -.00647 .00265
C209 .04942 .03966 .04770 .00351 -.00848 .00252
C210a .06523 .06283 .05658 .02250 -.00474 .00500
C210b .04699 .05908 .05447 .00136 .01620 -.00312
C211 .03651 .03630 .04956 .00615 .00764 -.00151
C212 .04277 .04125 .04368 .00431 .00646 -.00333
C213 .05125 .05385 .05071 .00495 -.00801 -.01214
C214 .05561 .04916 .06284 -.00175 .00016 -.01499
C215 .07630 .04628 .07269 -.00619 .01414 -.01075
C216 .07599 .04486 .06188 .00445 .01406 .00259
C217 .05298 .04776 .05393 .00205 .00424 -.00002
C218 .03977 .04508 .04765 .00571 .00468 -.00840
C219 .04491 .04236 .05462 .00405 .00952 -.00950
C220a .05523 .06585 .05092 .00987 .01112 -.00532
C220b .05765 .05779 .05122 .00551 -.00181 .00653

loop_
_atom_site_label
_atom_site_fract_x
_atom_site_fract_y
_atom_site_fract_z
_atom_site_U_iso_or_equiv
_atom_site_thermal_displace_type
C101 .3438(4) .5874(3) .3327(4) .03915 Uani
C102 .3077(4) .5838(3) .1858(4) .04454 Uani
C103 .3249(6) .6822(3) .1569(5) .05365 Uani
C104 .5153(5) .8068(3) .2367(5) .05716 Uani
C105 .6115(5) .8317(4) .3295(6) .06401 Uani
C106 .6246(5) .7781(3) .4283(6) .06085 Uani
C107 .5393(5) .6970(3) .4391(5) .04872 Uani
C108 .4395(4) .6715(3) .3499(4) .04290 Uani
C109 .4313(4) .7254(3) .2471(4) .04686 Uani
C110a .1685(6) .5358(4) .1527(6) .05932 Uani
C110b .4045(7) .5507(4) .1033(6) .06178 Uani
C111 .2901(4) .5310(3) .42542 .03708 Uani
C112 .2781(4) .5496(3) .5733(4) .04245 Uani
C113 .1438(5) .4896(3) .6046(5) .04892 Uani
C114 .0546(5) .3318(3) .5191(5) .05376 Uani
C115 .0649(5) .2722(4) .4230(6) .06444 Uani
C116 .1533(5) .2934(3) .3241(5) .05879 Uani
C117 .2297(5) .3778(3) .3155(5) .05135 Uani
C118 .2158(4) .4400(3) .4074(4) .04316 Uani
C119 .1322(4) .4161(3) .5105(4) .04477 Uani
C120a .2763(6) .6438(3) .6090(6) .05393 Uani
C120b .3805(6) .5193(4) .6527(6) .05634 Uani
C201 .1575(4) .9148(3) .0809(4) .03955 Uani
C202 .1931(4) .9143(3) -.0658(4) .03989 Uani
C203 .1736(5) .8158(3) -.0923(5) .04965 Uani
C204 -.0177(5) .6942(3) -.0103(6) .05994 Uani
C205 -.1146(6) .6738(4) .0803(6) .06899 Uani
C206 -.1285(5) .7297(4) .1773(6) .06160 Uani
C207 -.0411(5) .8111(3) .1874(5) .05044 Uani
C208 .0596(4) .8318(3) .0987(4) .04308 Uani
C209 .0683(4) .7749(3) -.0015(4) .04679 Uani
C210a .0955(6) .9469(4) -.1496(6) .06030 Uani
C210b .3313(5) .9610(4) -.1005(6) .05546 Uani
C211 .2132(4) .9727(3) .1731(4) .04124 Uani
C212 .2264(4) .9588(3) .3208(4) .04357 Uani
C213 .3658(5) 1.0129(3) .3461(5) .05333 Uani
C214 .4615(5) 1.1684(3) .2612(6) .05842 Uani
C215 .4497(6) 1.2277(4) .1676(6) .06872 Uani
C216 .3592(6) 1.2074(3) .0693(6) .06259 Uani
C217 .2781(5) 1.1236(3) .0616(5) .05326 Uani
C218 .2916(4) 1.0620(3) .1522(4) .04499 Uani
C219 .3797(4) 1.0866(3) .2540(5) .04846 Uani
C220a .1327(6) .9982(4) .3983(6) .05816 Uani
C220b .2159(6) .8647(4) .3636(6) .05692 Uani
H1031 .242(5) .699(3) .177(5) .08000 Uiso
H1032 .339(4) .690(3) .061(4) .06300 Uiso
H104 .509(4) .842(3) .162(4) .06400 Uiso
H105 .666(4) .890(3) .322(4) .04900 Uiso
H106 .702(5) .802(3) .486(5) .08700 Uiso
H107 .550(4) .663(3) .511(4) .04300 Uiso
H1101a .100(5) .555(3) .215(5) .09400 Uiso
H1102a .156(5) .472(4) .153(5) .10300 Uiso
H1103a .152(4) .547(3) .062(5) .06700 Uiso
H1101b .401(5) .490(3) .123(4) .07800 Uiso
H1102b .494(6) .583(4) .113(5) .11600 Uiso
H1103b .390(4) .555(3) .009(5) .07500 Uiso
H1131 .074(4) .524(2) .594(3) .03800 Uiso
H1132 .142(4) .475(3) .702(4) .06800 Uiso
H114 -.012(4) .317(3) .599(4) .07300 Uiso
H115 .009(5) .212(3) .432(5) .09700 Uiso
H116 .165(4) .249(3) .252(4) .06800 Uiso
H117 .290(4) .387(3) .242(4) .05200 Uiso
H1201a .223(5) .669(3) .547(5) .10400 Uiso
H1202a .365(6) .683(4) .604(5) .11300 Uiso
H1203a .245(4) .650(3) .701(4) .05900 Uiso
H1201b .464(6) .552(4) .634(5) .11100 Uiso
H1202b .368(5) .454(4) .647(5) .11600 Uiso
H1203b .364(4) .525(3) .752(5) .06500 Uiso
H2031 .259(4) .797(2) -.072(3) .04000 Uiso
H2032 .156(4) .802(3) -.188(5) .07600 Uiso
H204 -.010(4) .654(3) -.079(4) .06600 Uiso
H205 -.169(5) .618(3) .080(4) .07300 Uiso
H206 -.200(4) .721(3) .238(4) .06700 Uiso
H207 -.052(4) .853(3) .257(4) .06200 Uiso
H2101a .095(5) 1.008(4) -.135(5) .09200 Uiso
H2102a .008(6) .921(4) -.132(5) .11000 Uiso
H2103a .114(4) .940(3) -.246(5) .07000 Uiso
H2101b .399(4) .939(3) -.047(4) .06600 Uiso
H2102b .337(5) 1.023(4) -.099(5) .10100 Uiso
H2103b .349(3) .943(2) -.191(4) .03700 Uiso
H2131 .431(4) .975(3) .324(4) .06000 Uiso
H2132 .380(4) 1.029(3) .441(5) .07200 Uiso
H214 .524(4) 1.185(3) .334(4) .06700 Uiso
H215 .503(5) 1.284(3) .171(5) .08000 Uiso
H216 .346(4) 1.249(3) .006(4) .07200 Uiso
H217 .212(4) 1.111(2) -.009(4) .04800 Uiso
H2201a .043(5) .966(3) .382(5) .09300 Uiso
H2202a .142(4) 1.061(3) .384(4) .06800 Uiso
H2203a .154(4) .998(3) .495(5) .06500 Uiso
H2201b .271(4) .836(3) .306(4) .05900 Uiso
H2202b .125(5) .832(3) .366(4) .07700 Uiso
H2203b .243(4) .863(3) .455(4) .06100 Uiso

loop_
_atom_type_symbol
_atom_type_scat_dispersion_real
_atom_type_scat_dispersion_imag
_atom_type_scat_source
C .017 .009 'IntTabIV Tables 2.2B and 2.3.1'
H 0 0 'IntTabIV Tables 2.2B and 2.3.1'

loop_
_geom_angle_atom_site_label_1
_geom_angle_atom_site_label_2
_geom_angle_atom_site_label_3
_geom_angle
C102 C101 C108 104.5(3)
C102 C101 C111 127.5(3)
C108 C101 C111 127.7(4)
C101 C102 C103 101.0(3)
C101 C102 C110a 115.5(4)
C101 C102 C110b 111.5(4)
C103 C102 C110a 108.7(4)
C103 C102 C110b 107.9(4)
C110a C102 C110b 111.5(4)
C102 C103 C109 103.3(4)
C102 C103 H1031 109(3)
C102 C103 H1032 107(2)
C109 C103 H1031 112(3)
C109 C103 H1032 118(2)
H1031 C103 H1032 107(4)
C105 C104 C109 118.3(5)
C105 C104 H104 122(2)
C109 C104 H104 119(2)
C104 C105 C106 121.3(5)
C104 C105 H105 116(2)
C106 C105 H105 122(2)
C105 C106 C107 120.2(5)
C105 C106 H106 113(3)
C107 C106 H106 126(3)
C106 C107 C108 119.8(5)
C106 C107 H107 117(2)
C108 C107 H107 123(2)
C101 C108 C107 130.5(4)
C101 C108 C109 109.9(4)
C107 C108 C109 119.0(4)
C103 C109 C104 128.6(5)
C103 C109 C108 110.1(4)
C104 C109 C108 121.3(4)
C102 C110a H1101a 112(3)
C102 C110a H1102a 112(3)
C102 C110a H1103a 108(2)
H1101a C110a H1102a 110(4)
H1101a C110a H1103a 111(4)
H1102a C110a H1103a 103(4)
C102 C110b H1101b 111(3)
C102 C110b H1102b 115(4)
C102 C110b H1103b 113(3)
H1101b C110b H1102b 107(5)
H1101b C110b H1103b 108(4)
H1102b C110b H1103b 102(4)
C101 C111 C112 127.8(3)
C101 C111 C118 127.5(3)
C112 C111 C118 104.3(3)
C111 C112 C113 101.4(3)
C111 C112 C120a 115.2(4)
C111 C112 C120b 111.4(4)
C113 C112 C120a 108.8(4)
C113 C112 C120b 108.4(4)
C120a C112 C120b 111.0(4)
C112 C113 C119 103.6(4)
C112 C113 H1131 109(2)
C112 C113 H1132 108(2)
C119 C113 H1131 114(2)
C119 C113 H1132 117(2)
H1131 C113 H1132 104(3)
C115 C114 C119 118.5(5)
C115 C114 H114 123(2)
C119 C114 H114 119(2)
C114 C115 C116 121.3(5)
C114 C115 H115 117(3)
C116 C115 H115 122(3)
C115 C116 C117 119.9(5)
C115 C116 H116 123(2)
C117 C116 H116 118(2)
C116 C117 C118 119.5(5)
C116 C117 H117 114(2)
C118 C117 H117 126(2)
C111 C118 C117 130.1(4)
C111 C118 C119 109.8(3)
C117 C118 C119 119.7(4)
C113 C119 C114 128.4(4)
C113 C119 C118 110.6(4)
C114 C119 C118 120.9(4)
C112 C120a H1201a 113(3)
C112 C120a H1202a 111(4)
C112 C120a H1203a 113(2)
H1201a C120a H1202a 104(4)
H1201a C120a H1203a 109(4)
H1202a C120a H1203a 106(4)
C112 C120b H1201b 112(4)
C112 C120b H1202b 112(3)
C112 C120b H1203b 111(3)
H1201b C120b H1202b 115(5)
H1201b C120b H1203b 109(4)
H1202b C120b H1203b 98(4)
C202 C201 C208 104.2(3)
C202 C201 C211 127.6(3)
C208 C201 C211 127.9(4)
C201 C202 C203 101.0(3)
C201 C202 C210a 111.1(4)
C201 C202 C210b 115.9(4)
C203 C202 C210a 108.0(4)
C203 C202 C210b 109.3(4)
C210a C202 C210b 110.8(4)
C202 C203 C209 103.9(4)
C202 C203 H2031 110(2)
C202 C203 H2032 111(3)
C209 C203 H2031 111(2)
C209 C203 H2032 116(2)
H2031 C203 H2032 106(3)
C205 C204 C209 118.4(5)
C205 C204 H204 121(2)
C209 C204 H204 120(2)
C204 C205 C206 122.3(5)
C204 C205 H205 119(3)
C206 C205 H205 118(3)
C205 C206 C207 119.6(5)
C205 C206 H206 125(3)
C207 C206 H206 115(3)
C206 C207 C208 118.8(5)
C206 C207 H207 120(2)
C208 C207 H207 121(2)
C201 C208 C207 129.6(4)
C201 C208 C209 109.7(4)
C207 C208 C209 120.1(4)
C203 C209 C204 129.1(5)
C203 C209 C208 110.2(4)
C204 C209 C208 120.7(4)
C202 C210a H2101a 115(3)
C202 C210a H2102a 115(4)
C202 C210a H2103a 110(3)
H2101a C210a H2102a 99(5)
H2101a C210a H2103a 107(4)
H2102a C210a H2103a 110(4)
C202 C210b H2101b 112(2)
C202 C210b H2102b 108(3)
C202 C210b H2103b 108(2)
H2101b C210b H2102b 117(4)
H2101b C210b H2103b 102(3)
H2102b C210b H2103b 109(4)
C201 C211 C212 128.8(4)
C201 C211 C218 126.9(4)
C212 C211 C218 103.9(3)
C211 C212 C213 100.8(3)
C211 C212 C220a 111.1(4)
C211 C212 C220b 116.2(4)
C213 C212 C220a 109.2(4)
C213 C212 C220b 109.0(4)
C220a C212 C220b 110.0(4)
C212 C213 C219 103.4(4)
C212 C213 H2131 110(2)
C212 C213 H2132 111(2)
C219 C213 H2131 111(2)
C219 C213 H2132 116(3)
H2131 C213 H2132 106(4)
C215 C214 C219 118.1(5)
C215 C214 H214 121(3)
C219 C214 H214 121(3)
C214 C215 C216 121.9(5)
C214 C215 H215 120(3)
C216 C215 H215 118(3)
C215 C216 C217 119.6(5)
C215 C216 H216 123(3)
C217 C216 H216 117(3)
C216 C217 C218 119.4(5)
C216 C217 H217 118(2)
C218 C217 H217 123(2)
C211 C218 C217 130.5(4)
C211 C218 C219 109.8(4)
C217 C218 C219 119.1(4)
C213 C219 C214 129.1(4)
C213 C219 C218 109.2(4)
C214 C219 C218 121.7(5)
C212 C220a H2201a 110(3)
C212 C220a H2202a 114(3)
C212 C220a H2203a 110(3)
H2201a C220a H2202a 111(4)
H2201a C220a H2203a 110(4)
H2202a C220a H2203a 101(4)
C212 C220b H2201b 110(2)
C212 C220b H2202b 111(3)
C212 C220b H2203b 110(2)
H2201b C220b H2202b 113(4)
H2201b C220b H2203b 110(4)
H2202b C220b H2203b 102(4)

loop_
_geom_bond_atom_site_label_1
_geom_bond_atom_site_label_2
_geom_bond_distance
C101 C102 1.558(6)
C101 C108 1.486(5)
C101 C111 1.349(5)
C102 C103 1.564(7)
C102 C110a 1.539(7)
C102 C110b 1.525(9)
C103 C109 1.497(7)
C103 H1031 1.00(5)
C103 H1032 1.00(5)
C104 C105 1.388(8)
C104 C109 1.393(6)
C104 H104 .96(5)
C105 C106 1.364(8)
C105 H105 .97(4)
C106 C107 1.395(7)
C106 H106 1.01(5)
C107 C108 1.391(6)
C107 H107 .95(4)
C108 C109 1.387(7)
C110a H1101a 1.07(6)
C110a H1102a .99(6)
C110a H1103a .98(5)
C110b H1101b .98(5)
C110b H1102b .97(6)
C110b H1103b .99(5)
C111 C112 1.560(4)
C111 C118 1.485(5)
C112 C113 1.559(6)
C112 C120a 1.542(7)
C112 C120b 1.537(8)
C113 C119 1.491(7)
C113 H1131 1.03(4)
C113 H1132 1.03(5)
C114 C115 1.385(8)
C114 C119 1.401(6)
C114 H114 1.08(5)
C115 C116 1.380(8)
C115 H115 1.01(5)
C116 C117 1.399(7)
C116 H116 1.05(5)
C117 C118 1.395(7)
C117 H117 .98(4)
C118 C119 1.386(6)
C120a H1201a 1.01(6)
C120a H1202a 1.00(5)
C120a H1203a 1.02(5)
C120b H1201b .94(6)
C120b H1202b 1.02(6)
C120b H1203b 1.04(5)
C201 C202 1.559(6)
C201 C208 1.489(5)
C201 C211 1.349(6)
C202 C203 1.551(6)
C202 C210a 1.541(8)
C202 C210b 1.532(6)
C203 C209 1.493(7)
C203 H2031 1.05(4)
C203 H2032 1.01(5)
C204 C205 1.378(8)
C204 C209 1.390(6)
C204 H204 .96(5)
C205 C206 1.362(9)
C205 H205 .93(4)
C206 C207 1.407(7)
C206 H206 .98(5)
C207 C208 1.393(6)
C207 H207 1.00(4)
C208 C209 1.383(6)
C210a H2101a .98(6)
C210a H2102a .95(6)
C210a H2103a 1.02(5)
C210b H2101b 1.04(5)
C210b H2102b .98(6)
C210b H2103b 1.00(4)
C211 C212 1.551(6)
C211 C218 1.484(6)
C212 C213 1.554(6)
C212 C220a 1.524(8)
C212 C220b 1.543(7)
C213 C219 1.494(7)
C213 H2131 1.05(5)
C213 H2132 1.01(5)
C214 C215 1.383(8)
C214 C219 1.385(6)
C214 H214 .99(4)
C215 C216 1.382(8)
C215 H215 .94(5)
C216 C217 1.406(7)
C216 H216 .97(5)
C217 C218 1.393(7)
C217 H217 1.00(4)
C218 C219 1.399(6)
C220a H2201a .99(5)
C220a H2202a .99(5)
C220a H2203a 1.02(5)
C220b H2201b 1.02(5)
C220b H2202b .98(5)
C220b H2203b .98(5)

loop_
_geom_torsion_atom_site_label_1
_geom_torsion_atom_site_label_2
_geom_torsion_atom_site_label_3
_geom_torsion_atom_site_label_4
_geom_torsion
C108 C101 C102 C103 -30.8(5)
C108 C101 C102 C110a -147.7(4)
C108 C101 C102 C110b 83.7(5)
C111 C101 C102 C103 143.0(5)
C111 C101 C102 C110a 26.0(7)
C111 C101 C102 C110b -102.6(6)
C102 C101 C108 C107 -152.5(5)
C102 C101 C108 C109 18.7(5)
C111 C101 C108 C107 33.8(8)
C111 C101 C108 C109 -155.1(5)
C102 C101 C111 C112 -151.0(5)
C102 C101 C111 C118 21.2(8)
C108 C101 C111 C112 21.3(8)
C108 C101 C111 C118 -166.5(5)
C101 C102 C103 C109 31.9(5)
C101 C102 C103 H1031 -88(3)
C101 C102 C103 H1032 157(3)
C110a C102 C103 C109 153.7(4)
C110a C102 C103 H1031 34(3)
C110a C102 C103 H1032 -81(3)
C110b C102 C103 C109 -85.2(5)
C110b C102 C103 H1031 155(3)
C110b C102 C103 H1032 40(3)
C101 C102 C110a H1101a 47(3)
C101 C102 C110a H1102a -78(3)
C101 C102 C110a H1103a 169(3)
C103 C102 C110a H1101a -66(3)
C103 C102 C110a H1102a 169(3)
C103 C102 C110a H1103a 57(3)
C110b C102 C110a H1101a 175(3)
C110b C102 C110a H1102a 50(3)
C110b C102 C110a H1103a -62(3)
C101 C102 C110b H1101b 66(3)
C101 C102 C110b H1102b -56(4)
C101 C102 C110b H1103b -173(3)
C103 C102 C110b H1101b 176(3)
C103 C102 C110b H1102b 54(4)
C103 C102 C110b H1103b -63(3)
C110a C102 C110b H1101b -65(3)
C110a C102 C110b H1102b 173(4)
C110a C102 C110b H1103b 57(3)
C102 C103 C109 C104 156.7(5)
C102 C103 C109 C108 -22.6(6)
H1031 C103 C109 C104 -86(3)
H1031 C103 C109 C108 94(3)
H1032 C103 C109 C104 39(3)
H1032 C103 C109 C108 -141(3)
C109 C104 C105 C106 .3(9)
C109 C104 C105 H105 -177(3)
H104 C104 C105 C106 -175(3)
H104 C104 C105 H105 8(5)
C105 C104 C109 C103 -176.7(6)
C105 C104 C109 C108 2.4(8)
H104 C104 C109 C103 -1(3)
H104 C104 C109 C108 178(3)
C104 C105 C106 C107 -1.0(9)
C104 C105 C106 H106 176(3)
H105 C105 C106 C107 176(3)
H105 C105 C106 H106 -7(5)
C105 C106 C107 C108 -1.0(8)
C105 C106 C107 H107 -178(3)
H106 C106 C107 C108 -178(4)
H106 C106 C107 H107 5(5)
C106 C107 C108 C101 174.1(5)
C106 C107 C108 C109 3.7(8)
H107 C107 C108 C101 -9(3)
H107 C107 C108 C109 -179(3)
C101 C108 C109 C103 2.6(6)
C101 C108 C109 C104 -176.7(5)
C107 C108 C109 C103 174.9(5)
C107 C108 C109 C104 -4.4(8)
C101 C111 C112 C113 143.4(5)
C101 C111 C112 C120a 26.2(7)
C101 C111 C112 C120b -101.4(6)
C118 C111 C112 C113 -30.2(5)
C118 C111 C112 C120a -147.4(4)
C118 C111 C112 C120b 84.9(4)
C101 C111 C118 C117 33.9(8)
C101 C111 C118 C119 -154.1(5)
C112 C111 C118 C117 -152.4(5)
C112 C111 C118 C119 19.6(5)
C111 C112 C113 C119 30.1(5)
C111 C112 C113 H1131 -92(2)
C111 C112 C113 H1132 155(3)
C120a C112 C113 C119 152.0(4)
C120a C112 C113 H1131 30(2)
C120a C112 C113 H1132 -83(3)
C120b C112 C113 C119 -87.3(5)
C120b C112 C113 H1131 151(2)
C120b C112 C113 H1132 38(3)
C111 C112 C120a H1201a 41(3)
C111 C112 C120a H1202a -76(3)
C111 C112 C120a H1203a 165(3)
C113 C112 C120a H1201a -72(3)
C113 C112 C120a H1202a 171(3)
C113 C112 C120a H1203a 52(3)
C120b C112 C120a H1201a 169(3)
C120b C112 C120a H1202a 52(3)
C120b C112 C120a H1203a -68(3)
C111 C112 C120b H1201b 66(4)
C111 C112 C120b H1202b -64(3)
C111 C112 C120b H1203b -173(2)
C113 C112 C120b H1201b 177(4)
C113 C112 C120b H1202b 47(3)
C113 C112 C120b H1203b -62(2)
C120a C112 C120b H1201b -64(4)
C120a C112 C120b H1202b 166(3)
C120a C112 C120b H1203b 57(2)
C112 C113 C119 C114 157.5(5)
C112 C113 C119 C118 -20.0(5)
H1131 C113 C119 C114 -84(2)
H1131 C113 C119 C118 99(2)
H1132 C113 C119 C114 38(3)
H1132 C113 C119 C118 -139(3)
C119 C114 C115 C116 3.1(9)
C119 C114 C115 H115 179(4)
H114 C114 C115 C116 -178(3)
H114 C114 C115 H115 -2(5)
C115 C114 C119 C113 -176.3(5)
C115 C114 C119 C118 1.0(8)
H114 C114 C119 C113 5(3)
H114 C114 C119 C118 -178(3)
C114 C115 C116 C117 -3.7(9)
C114 C115 C116 H116 178(3)
H115 C115 C116 C117 -180(4)
H115 C115 C116 H116 2(5)
C115 C116 C117 C118 .2(8)
C115 C116 C117 H117 180(3)
H116 C116 C117 C118 179(3)
H116 C116 C117 H117 -2(4)
C116 C117 C118 C111 175.2(5)
C116 C117 C118 C119 3.9(8)
H117 C117 C118 C111 -4(3)
H117 C117 C118 C119 -175(3)
C111 C118 C119 C113 .3(6)
C111 C118 C119 C114 -177.4(4)
C117 C118 C119 C113 173.3(5)
C117 C118 C119 C114 -4.5(7)
C208 C201 C202 C203 -31.0(4)
C208 C201 C202 C210a 83.4(5)
C208 C201 C202 C210b -148.9(4)
C211 C201 C202 C203 142.5(5)
C211 C201 C202 C210a -103.2(6)
C211 C201 C202 C210b 24.5(7)
C202 C201 C208 C207 -151.5(5)
C202 C201 C208 C209 19.9(5)
C211 C201 C208 C207 35.1(8)
C211 C201 C208 C209 -153.5(5)
C202 C201 C211 C212 -150.8(5)
C202 C201 C211 C218 20.4(8)
C208 C201 C211 C212 21.2(8)
C208 C201 C211 C218 -167.7(5)
C201 C202 C203 C209 31.2(5)
C201 C202 C203 H2031 -88(2)
C201 C202 C203 H2032 156(3)
C210a C202 C203 C209 -85.5(5)
C210a C202 C203 H2031 156(2)
C210a C202 C203 H2032 39(3)
C210b C202 C203 C209 153.9(4)
C210b C202 C203 H2031 35(2)
C210b C202 C203 H2032 -81(3)
C201 C202 C210a H2101a 65(3)
C201 C202 C210a H2102a -49(4)
C201 C202 C210a H2103a -174(2)
C203 C202 C210a H2101a 175(3)
C203 C202 C210a H2102a 61(4)
C203 C202 C210a H2103a -64(2)
C210b C202 C210a H2101a -65(3)
C210b C202 C210a H2102a -179(4)
C210b C202 C210a H2103a 56(2)
C201 C202 C210b H2101b 54(3)
C201 C202 C210b H2102b -77(3)
C201 C202 C210b H2103b 166(2)
C203 C202 C210b H2101b -60(3)
C203 C202 C210b H2102b 170(3)
C203 C202 C210b H2103b 52(2)
C210a C202 C210b H2101b -178(3)
C210a C202 C210b H2102b 51(3)
C210a C202 C210b H2103b -67(2)
C202 C203 C209 C204 156.1(5)
C202 C203 C209 C208 -20.9(5)
H2031 C203 C209 C204 -86(2)
H2031 C203 C209 C208 97(2)
H2032 C203 C209 C204 35(3)
H2032 C203 C209 C208 -142(3)
C209 C204 C205 C206 -.1(9)
C209 C204 C205 H205 -175(4)
H204 C204 C205 C206 -179(3)
H204 C204 C205 H205 6(5)
C205 C204 C209 C203 -174.2(6)
C205 C204 C209 C208 2.6(8)
H204 C204 C209 C203 5(3)
H204 C204 C209 C208 -179(3)
C204 C205 C206 C207 .0(10)
C204 C205 C206 H206 174(4)
H205 C205 C206 C207 174(4)
H205 C205 C206 H206 -11(5)
C205 C206 C207 C208 -1.2(9)
C205 C206 C207 H207 179(3)
H206 C206 C207 C208 -176(3)
H206 C206 C207 H207 4(4)
C206 C207 C208 C201 174.3(5)
C206 C207 C208 C209 3.6(8)
H207 C207 C208 C201 -5(3)
H207 C207 C208 C209 -176(3)
C201 C208 C209 C203 .6(6)
C201 C208 C209 C204 -176.7(5)
C207 C208 C209 C203 173.0(5)
C207 C208 C209 C204 -4.3(8)
C201 C211 C212 C213 139.4(5)
C201 C211 C212 C220a -105.0(6)
C201 C211 C212 C220b 21.8(7)
C218 C211 C212 C213 -33.3(5)
C218 C211 C212 C220a 82.3(4)
C218 C211 C212 C220b -150.9(4)
C201 C211 C218 C217 37.2(8)
C201 C211 C218 C219 -152.0(5)
C212 C211 C218 C217 -149.9(5)
C212 C211 C218 C219 20.9(5)
C211 C212 C213 C219 34.1(5)
C211 C212 C213 H2131 -84(2)
C211 C212 C213 H2132 159(3)
C220a C212 C213 C219 -83.0(5)
C220a C212 C213 H2131 159(2)
C220a C212 C213 H2132 42(3)
C220b C212 C213 C219 156.8(4)
C220b C212 C213 H2131 39(2)
C220b C212 C213 H2132 -78(3)
C211 C212 C220a H2201a 68(3)
C211 C212 C220a H2202a -58(3)
C211 C212 C220a H2203a -170(2)
C213 C212 C220a H2201a 178(3)
C213 C212 C220a H2202a 53(3)
C213 C212 C220a H2203a -60(2)
C220b C212 C220a H2201a -62(3)
C220b C212 C220a H2202a 172(3)
C220b C212 C220a H2203a 60(2)
C211 C212 C220b H2201b 47(3)
C211 C212 C220b H2202b -79(3)
C211 C212 C220b H2203b 168(3)
C213 C212 C220b H2201b -66(3)
C213 C212 C220b H2202b 168(3)
C213 C212 C220b H2203b 55(3)
C220a C212 C220b H2201b 174(3)
C220a C212 C220b H2202b 48(3)
C220a C212 C220b H2203b -64(3)
C212 C213 C219 C214 155.7(5)
C212 C213 C219 C218 -23.2(5)
H2131 C213 C219 C214 -87(2)
H2131 C213 C219 C218 94(2)
H2132 C213 C219 C214 34(3)
H2132 C213 C219 C218 -145(3)
C219 C214 C215 C216 .3(9)
C219 C214 C215 H215 179(4)
H214 C214 C215 C216 -177(3)
H214 C214 C215 H215 2(5)
C215 C214 C219 C213 -175.5(6)
C215 C214 C219 C218 3.2(8)
H214 C214 C219 C213 2(3)
H214 C214 C219 C218 -180(3)
C214 C215 C216 C217 -1.0(10)
C214 C215 C216 H216 176(4)
H215 C215 C216 C217 179(4)
H215 C215 C216 H216 -3(5)
C215 C216 C217 C218 -.9(9)
C215 C216 C217 H217 178(3)
H216 C216 C217 C218 -178(3)
H216 C216 C217 H217 0(4)
C216 C217 C218 C211 174.3(5)
C216 C217 C218 C219 4.2(8)
H217 C217 C218 C211 -5(3)
H217 C217 C218 C219 -175(3)
C211 C218 C219 C213 1.5(6)
C211 C218 C219 C214 -177.5(5)
C217 C218 C219 C213 173.5(5)
C217 C218 C219 C214 -5.5(8)
